data_7102053
loop_
_publ_author_name
'Black, Cory A'
'Hanton, Lyall R'
'Spicer, Mark D'

_publ_section_title
;
 A coordination polymer strategy for anion encapsulation: anion-pi
 interactions in (4,4) nets formed from Ag(I) salts and a flexible
 pyrimidine ligand.
;
_journal_issue 30
_journal_name_full 'Chemical communications (Cambridge, England)'
_journal_page_first 3171
_journal_page_last 3173
_journal_paper_doi 10.1039/b703522e
_journal_year 2007
_chemical_formula_moiety 'C10 H10 Ag1 Cl1 N4 O4 S1'
_chemical_formula_sum 'C10 H10 Ag Cl N4 O4 S'
_chemical_formula_weight 425.60
_chemical_name_common 'Compound 2 cbf'
_chemical_name_systematic
;
?
;
_space_group_IT_number 18
_symmetry_cell_setting orthorhombic
_symmetry_space_group_name_Hall 'P 2 2ab'
_symmetry_space_group_name_H-M 'P 21 21 2'
_atom_sites_solution_hydrogens geom
_atom_sites_solution_primary direct
_atom_sites_solution_secondary difmap
_audit_creation_method SHELXL-97
_cell_angle_alpha 90.00
_cell_angle_beta 90.00
_cell_angle_gamma 90.00
_cell_formula_units_Z 2
_cell_length_a 7.7198(3)
_cell_length_b 9.1284(3)
_cell_length_c 9.7867(4)
_cell_measurement_reflns_used 2970
_cell_measurement_temperature 123(2)
_cell_measurement_theta_max 30.034
_cell_measurement_theta_min 2.91
_cell_volume 689.66(5)
_computing_cell_refinement 'HKL Scalepack (Otwinowski & Minor 1997)'
_computing_data_collection 'Collect (Nonius BV, 1997-2000)'
_computing_data_reduction 'HKL Denzo and Scalepack (Otwinowski & Minor 1997)'
_computing_molecular_graphics 'Ortep-3 for Windows (Farrugia, 1997)'
_computing_publication_material 'WinGX publication routines (Farrugia, 1999)'
_computing_structure_refinement 'SHELXL-97 (Sheldrick, 1997)'
_computing_structure_solution 'SHELXS-97 (Sheldrick, 1997)'
_diffrn_ambient_temperature 123(2)
_diffrn_measured_fraction_theta_full 0.988
_diffrn_measured_fraction_theta_max 0.992
_diffrn_measurement_device_type KappaCCD
_diffrn_measurement_method 'CCD; rotation images; thick slices'
_diffrn_radiation_monochromator graphite
_diffrn_radiation_source 'fine-focus sealed tube'
_diffrn_radiation_type MoK\a
_diffrn_radiation_wavelength 0.71073
_diffrn_reflns_av_R_equivalents 0.0229
_diffrn_reflns_av_sigmaI/netI 0.0240
_diffrn_reflns_limit_h_max 10
_diffrn_reflns_limit_h_min -10
_diffrn_reflns_limit_k_max 12
_diffrn_reflns_limit_k_min -12
_diffrn_reflns_limit_l_max 13
_diffrn_reflns_limit_l_min -13
_diffrn_reflns_number 6415
_diffrn_reflns_theta_full 25.00
_diffrn_reflns_theta_max 30.03
_diffrn_reflns_theta_min 3.05
_exptl_absorpt_coefficient_mu 1.827
_exptl_absorpt_correction_type none
_exptl_crystal_colour 'pale orange'
_exptl_crystal_density_diffrn 2.049
_exptl_crystal_density_method 'not measured'
_exptl_crystal_description prism
_exptl_crystal_F_000 420
_exptl_crystal_size_max 0.28
_exptl_crystal_size_mid 0.15
_exptl_crystal_size_min 0.12
_refine_diff_density_max 0.987
_refine_diff_density_min -0.613
_refine_diff_density_rms 0.100
_refine_ls_abs_structure_details 'Flack H D (1983), Acta Cryst. A39, 876-881'
_refine_ls_abs_structure_Flack 0.01(7)
_refine_ls_extinction_method none
_refine_ls_goodness_of_fit_ref 1.101
_refine_ls_hydrogen_treatment constr
_refine_ls_matrix_type full
_refine_ls_number_parameters 97
_refine_ls_number_reflns 2018
_refine_ls_number_restraints 0
_refine_ls_restrained_S_all 1.101
_refine_ls_R_factor_all 0.0381
_refine_ls_R_factor_gt 0.0335
_refine_ls_shift/su_max 0.000
_refine_ls_shift/su_mean 0.000
_refine_ls_structure_factor_coef Fsqd
_refine_ls_weighting_details 'calc w=1/[\s^2^(Fo^2^)+(0.0413P)^2^+0.9438P] where P=(Fo^2^+2Fc^2^)/3'
_refine_ls_weighting_scheme calc
_refine_ls_wR_factor_gt 0.0871
_refine_ls_wR_factor_ref 0.0897
_reflns_number_gt 1837
_reflns_number_total 2018
_reflns_threshold_expression >2sigma(I)
_cod_data_source_file b703522e.txt
_cod_data_source_block cbf
_cod_database_code 7102053

loop_
_symmetry_equiv_pos_as_xyz
'x, y, z'
'-x, -y, z'
'x+1/2, -y+1/2, -z'
'-x+1/2, y+1/2, -z'

loop_
_atom_site_label
_atom_site_type_symbol
_atom_site_fract_x
_atom_site_fract_y
_atom_site_fract_z
_atom_site_U_iso_or_equiv
_atom_site_adp_type
_atom_site_occupancy
_atom_site_symmetry_multiplicity
_atom_site_calc_flag
_atom_site_refinement_flags
C1 C 0.8001(6) 0.7085(5) 0.5722(4) 0.0394(9) Uani 1 1 d .
H1 H 0.7699 0.7275 0.4797 0.047 Uiso 1 1 calc R
C2 C 0.9528(5) 0.7721(4) 0.7604(3) 0.0286(7) Uani 1 1 d .
H2 H 1.0338 0.8333 0.8060 0.034 Uiso 1 1 calc R
C3 C 0.8752(5) 0.6597(4) 0.8311(4) 0.0308(7) Uani 1 1 d .
H3 H 0.9008 0.6438 0.9249 0.037 Uiso 1 1 calc R
C4 C 0.7586(5) 0.5699(4) 0.7629(4) 0.0259(7) Uani 1 1 d .
C5 C 0.6703(5) 0.4430(4) 0.8304(4) 0.0284(7) Uani 1 1 d .
H5A H 0.7572 0.3852 0.8816 0.034 Uiso 1 1 calc R
H5B H 0.6200 0.3787 0.7592 0.034 Uiso 1 1 calc R
Ag1 Ag 1.0000 1.0000 0.50432(3) 0.03059(11) Uani 1 2 d S
Cl1 Cl 1.0000 0.5000 0.22287(11) 0.0357(2) Uani 1 2 d S
N1 N 0.9163(4) 0.7974(4) 0.6270(3) 0.0311(6) Uani 1 1 d .
N2 N 0.7213(4) 0.5966(4) 0.6307(3) 0.0342(7) Uani 1 1 d .
O1 O 1.1380(10) 0.5263(15) 0.1438(5) 0.221(6) Uani 1 1 d .
O2 O 0.9963(16) 0.6159(9) 0.3110(9) 0.196(4) Uani 1 1 d .
S1 S 0.5000 0.5000 0.94658(10) 0.0312(2) Uani 1 2 d S

loop_
_atom_site_aniso_label
_atom_site_aniso_U_11
_atom_site_aniso_U_22
_atom_site_aniso_U_33
_atom_site_aniso_U_23
_atom_site_aniso_U_13
_atom_site_aniso_U_12
C1 0.044(2) 0.050(2) 0.0243(17) 0.0039(17) -0.0049(16) -0.0173(19)
C2 0.0281(17) 0.0326(17) 0.0252(14) -0.0030(13) -0.0031(11) -0.0012(12)
C3 0.0279(17) 0.0357(18) 0.0289(16) 0.0016(14) -0.0043(14) 0.0020(14)
C4 0.0223(15) 0.0281(16) 0.0271(16) -0.0007(13) 0.0014(12) 0.0039(13)
C5 0.0242(16) 0.0295(15) 0.0314(16) 0.0019(14) 0.0010(14) 0.0015(13)
Ag1 0.03322(17) 0.02741(16) 0.03114(17) 0.000 0.000 0.0030(2)
Cl1 0.0390(5) 0.0337(5) 0.0342(5) 0.000 0.000 -0.0057(8)
N1 0.0313(16) 0.0334(15) 0.0287(14) 0.0022(12) -0.0022(12) -0.0057(13)
N2 0.0334(16) 0.0388(17) 0.0303(15) 0.0030(13) -0.0035(13) -0.0092(14)
O1 0.141(6) 0.442(15) 0.081(4) -0.053(7) 0.050(4) -0.202(9)
O2 0.222(10) 0.149(7) 0.218(8) -0.088(6) 0.063(11) 0.076(7)
S1 0.0264(5) 0.0442(6) 0.0231(4) 0.000 0.000 -0.0021(9)

loop_
_atom_type_symbol
_atom_type_description
_atom_type_scat_dispersion_real
_atom_type_scat_dispersion_imag
_atom_type_scat_source
C C 0.0030 0.0020 'International Tables Vol C Tables 4.2.6.8 and 6.1.1.4'
H H 0.0000 0.0000 'International Tables Vol C Tables 4.2.6.8 and 6.1.1.4'
Ag Ag -0.8970 1.1020 'International Tables Vol C Tables 4.2.6.8 and 6.1.1.4'
Cl Cl 0.1480 0.1590 'International Tables Vol C Tables 4.2.6.8 and 6.1.1.4'
N N 0.0060 0.0030 'International Tables Vol C Tables 4.2.6.8 and 6.1.1.4'
O O 0.0110 0.0060 'International Tables Vol C Tables 4.2.6.8 and 6.1.1.4'
S S 0.1250 0.1230 'International Tables Vol C Tables 4.2.6.8 and 6.1.1.4'

loop_
_geom_angle_atom_site_label_1
_geom_angle_atom_site_label_2
_geom_angle_atom_site_label_3
_geom_angle
_geom_angle_site_symmetry_1
_geom_angle_site_symmetry_3
N2 C1 N1 127.7(4) . .
N2 C1 H1 116.2 . .
N1 C1 H1 116.2 . .
N1 C2 C3 121.5(3) . .
N1 C2 H2 119.3 . .
C3 C2 H2 119.3 . .
C2 C3 C4 118.7(3) . .
C2 C3 H3 120.6 . .
C4 C3 H3 120.6 . .
N2 C4 C3 119.6(3) . .
N2 C4 C5 117.7(3) . .
C3 C4 C5 122.6(3) . .
C4 C5 S1 112.6(3) . .
C4 C5 H5A 109.1 . .
S1 C5 H5A 109.1 . .
C4 C5 H5B 109.1 . .
S1 C5 H5B 109.1 . .
H5A C5 H5B 107.8 . .
N1 Ag1 N1 117.01(16) 2_775 .
N1 Ag1 N2 101.41(12) 2_775 4_656
N1 Ag1 N2 113.22(12) . 4_656
N1 Ag1 N2 113.22(12) 2_775 3_566
N1 Ag1 N2 101.41(12) . 3_566
N2 Ag1 N2 110.98(16) 4_656 3_566
O1 Cl1 O1 109.3(5) 2_765 .
O1 Cl1 O2 119.2(7) 2_765 .
O1 Cl1 O2 104.1(7) . .
O1 Cl1 O2 104.1(7) 2_765 2_765
O1 Cl1 O2 119.2(7) . 2_765
O2 Cl1 O2 101.7(8) . 2_765
C1 N1 C2 115.3(3) . .
C1 N1 Ag1 118.2(3) . .
C2 N1 Ag1 125.6(3) . .
C1 N2 C4 117.2(3) . .
C1 N2 Ag1 112.6(3) . 3_466
C4 N2 Ag1 129.2(3) . 3_466
C5 S1 C5 102.4(2) 2_665 .

loop_
_geom_bond_atom_site_label_1
_geom_bond_atom_site_label_2
_geom_bond_distance
_geom_bond_site_symmetry_2
C1 N2 1.320(5) .
C1 N1 1.323(5) .
C1 H1 0.9500 .
C2 N1 1.356(5) .
C2 C3 1.375(5) .
C2 H2 0.9500 .
C3 C4 1.388(5) .
C3 H3 0.9500 .
C4 N2 1.347(5) .
C4 C5 1.498(5) .
C5 S1 1.814(4) .
C5 H5A 0.9900 .
C5 H5B 0.9900 .
Ag1 N1 2.297(3) 2_775
Ag1 N1 2.297(3) .
Ag1 N2 2.333(3) 4_656
Ag1 N2 2.333(3) 3_566
Cl1 O1 1.339(5) 2_765
Cl1 O1 1.339(5) .
Cl1 O2 1.365(7) .
Cl1 O2 1.365(7) 2_765
N2 Ag1 2.333(3) 3_466
S1 C5 1.814(4) 2_665
